data_1551705
loop_
_publ_author_name
'KAPOOR, Kamini'
'GUPTA, Vivek K.'
'VELMURUGAN, R.'
'SEKAR, M.'

_publ_section_title
;
 Cocrystallization of Diphenylamine and Picric acid (1:2)
;
_journal_name_full 'X-ray Structure Analysis Online'
_journal_page_first 31
_journal_paper_doi 10.2116/xraystruct.28.31
_journal_volume 28
_journal_year 2012
_chemical_formula_moiety 'C12 H11 N.2C6 H3 N3 O7'
_chemical_formula_sum 'C24 H15 N7 O14'
_chemical_formula_weight 625.43
_chemical_name_systematic
;
 Diphenylamine-picric acid(1/2)
;
_space_group_IT_number 14
_space_group_name_Hall '-P 2yab'
_space_group_name_H-M_alt 'P 1 21/a 1'
_symmetry_cell_setting monoclinic
_symmetry_space_group_name_Hall '-P 2yab'
_symmetry_space_group_name_H-M 'P 1 21/a 1'
_atom_sites_solution_hydrogens geom
_atom_sites_solution_primary direct
_atom_sites_solution_secondary difmap
_audit_creation_method SHELXL-97
_cell_angle_alpha 90.00
_cell_angle_beta 92.335(5)
_cell_angle_gamma 90.00
_cell_formula_units_Z 4
_cell_length_a 25.4238(14)
_cell_length_b 6.9922(5)
_cell_length_c 15.1311(8)
_cell_measurement_reflns_used 3437
_cell_measurement_temperature 293(2)
_cell_measurement_theta_max 28.9718
_cell_measurement_theta_min 3.4217
_cell_volume 2687.6(3)
_computing_cell_refinement 'CrysAlisPro (Oxford Diffraction,2010)'
_computing_data_collection 'CrysAlisPro (Oxford Diffraction,2010)'
_computing_data_reduction 'CrysAlisPro (Oxford Diffraction,2010)'
_computing_molecular_graphics 'ORTEP3 (Farrugia, 1997)'
_computing_publication_material PLATON(Spek,2009)
_computing_structure_refinement 'SHELXL-97 (Sheldrick, 2008)'
_computing_structure_solution 'SHELXS-97 (Sheldrick, 2008)'
_diffrn_ambient_temperature 293(2)
_diffrn_detector_area_resol_mean 16.1049
_diffrn_measured_fraction_theta_full 0.997
_diffrn_measured_fraction_theta_max 0.997
_diffrn_measurement_device_type 'Xcalibur, Sapphire3'
_diffrn_measurement_method 'omega scans'
_diffrn_radiation_monochromator graphite
_diffrn_radiation_source 'fine-focus sealed tube'
_diffrn_radiation_type MoK\a
_diffrn_radiation_wavelength 0.71073
_diffrn_reflns_av_R_equivalents 0.0332
_diffrn_reflns_av_sigmaI/netI 0.0578
_diffrn_reflns_limit_h_max 28
_diffrn_reflns_limit_h_min -30
_diffrn_reflns_limit_k_max 8
_diffrn_reflns_limit_k_min -7
_diffrn_reflns_limit_l_max 17
_diffrn_reflns_limit_l_min -17
_diffrn_reflns_number 10437
_diffrn_reflns_theta_full 25.00
_diffrn_reflns_theta_max 25.00
_diffrn_reflns_theta_min 3.43
_diffrn_standards_decay_% 0
_diffrn_standards_interval_count 0
_diffrn_standards_interval_time 0
_diffrn_standards_number 0
_exptl_absorpt_coefficient_mu 0.131
_exptl_absorpt_correction_T_max 1.00000
_exptl_absorpt_correction_T_min 0.88504
_exptl_absorpt_correction_type multi-scan
_exptl_absorpt_process_details
;
CrysAlisPro, Oxford Diffraction Ltd.,
Version 1.171.34.40 (release 27-08-2010 CrysAlis171 .NET)
(compiled Aug 27 2010,11:50:40)
Empirical absorption correction using spherical harmonics,
 implemented in SCALE3 ABSPACK scaling algorithm.
;
_exptl_crystal_colour black
_exptl_crystal_density_diffrn 1.546
_exptl_crystal_density_method 'not measured'
_exptl_crystal_description block
_exptl_crystal_F_000 1280
_exptl_crystal_size_max 0.3
_exptl_crystal_size_mid 0.2
_exptl_crystal_size_min 0.2
_refine_diff_density_max 0.541
_refine_diff_density_min -0.255
_refine_diff_density_rms 0.052
_refine_ls_extinction_coef 0.0057(18)
_refine_ls_extinction_expression Fc^*^=kFc[1+0.001xFc^2^\l^3^/sin(2\q)]^-1/4^
_refine_ls_extinction_method SHELXL
_refine_ls_goodness_of_fit_ref 1.026
_refine_ls_hydrogen_treatment mixed
_refine_ls_matrix_type full
_refine_ls_number_parameters 430
_refine_ls_number_reflns 4726
_refine_ls_number_restraints 1
_refine_ls_restrained_S_all 1.026
_refine_ls_R_factor_all 0.1345
_refine_ls_R_factor_gt 0.0770
_refine_ls_shift/su_max 0.001
_refine_ls_shift/su_mean 0.000
_refine_ls_structure_factor_coef Fsqd
_refine_ls_weighting_details 'calc w=1/[\s^2^(Fo^2^)+(0.1490P)^2^+0.0000P] where P=(Fo^2^+2Fc^2^)/3'
_refine_ls_weighting_scheme calc
_refine_ls_wR_factor_gt 0.2218
_refine_ls_wR_factor_ref 0.2833
_reflns_number_gt 2426
_reflns_number_total 4726
_reflns_threshold_expression >2sigma(I)
_cod_data_source_file 28_31_1.txt
_cod_data_source_block global
_cod_original_sg_symbol_H-M 'P 21/a'
_cod_database_code 1551705

loop_
_symmetry_equiv_pos_as_xyz
'x, y, z'
'-x+1/2, y+1/2, -z'
'-x, -y, -z'
'x-1/2, -y-1/2, z'

loop_
_atom_site_label
_atom_site_type_symbol
_atom_site_fract_x
_atom_site_fract_y
_atom_site_fract_z
_atom_site_U_iso_or_equiv
_atom_site_adp_type
_atom_site_occupancy
_atom_site_symmetry_multiplicity
_atom_site_calc_flag
_atom_site_refinement_flags
N1A N 0.05691(16) 0.7868(6) 0.4453(3) 0.0868(11) Uani 1 1 d .
N2A N 0.24561(17) 0.6954(7) 0.4279(3) 0.1019(14) Uani 1 1 d .
N3A N 0.1329(3) 0.6137(7) 0.1598(3) 0.1120(16) Uani 1 1 d .
O1A O 0.04570(19) 0.7061(7) 0.2635(3) 0.088(2) Uani 0.582(7) 1 d P
H1A H 0.0473 0.6777 0.2111 0.132 Uiso 0.582(7) 1 calc PR
O1C O 0.2281(3) 0.5883(13) 0.2482(6) 0.112(3) Uani 0.418(7) 1 d P
H1C H 0.2172 0.5581 0.1983 0.168 Uiso 0.418(7) 1 calc PR
O2A O 0.01329(14) 0.7622(7) 0.4133(3) 0.1430(17) Uani 1 1 d .
O3A O 0.06682(16) 0.8503(7) 0.5192(2) 0.1259(14) Uani 1 1 d .
O4A O 0.24810(18) 0.7391(10) 0.5056(4) 0.190(3) Uani 1 1 d .
O5A O 0.28308(15) 0.6472(8) 0.3875(3) 0.160(2) Uani 1 1 d .
O6A O 0.1716(2) 0.5485(8) 0.1252(3) 0.163(2) Uani 1 1 d .
O7A O 0.0926(2) 0.6408(9) 0.1217(3) 0.175(2) Uani 1 1 d .
C1A C 0.09355(15) 0.7023(5) 0.3016(3) 0.0610(10) Uani 1 1 d .
C2A C 0.10197(14) 0.7452(5) 0.3902(2) 0.0563(9) Uani 1 1 d .
C3A C 0.15116(15) 0.7449(5) 0.4308(2) 0.0592(10) Uani 1 1 d .
H3A H 0.1557 0.7775 0.4902 0.071 Uiso 1 1 calc R
C4A C 0.19346(14) 0.6960(6) 0.3827(3) 0.0632(10) Uani 1 1 d .
C5A C 0.18840(16) 0.6504(6) 0.2943(3) 0.0674(10) Uani 1 1 d .
C6A C 0.13831(18) 0.6564(5) 0.2560(2) 0.0658(11) Uani 1 1 d .
N1B N 0.43392(16) 0.7915(6) 0.0470(2) 0.0816(11) Uani 1 1 d .
N2B N 0.24866(16) 0.9373(7) 0.0782(3) 0.1016(14) Uani 1 1 d .
N3B N 0.3734(2) 0.9847(6) 0.3363(2) 0.0908(13) Uani 1 1 d .
O1B O 0.4494(3) 0.8821(10) 0.2265(5) 0.077(3) Uani 0.384(6) 1 d P
H1B H 0.4486 0.9134 0.2787 0.116 Uiso 0.384(6) 1 calc PR
O1D O 0.27373(16) 1.0291(7) 0.2594(3) 0.0883(18) Uani 0.616(6) 1 d P
H1D H 0.2866 1.0506 0.3090 0.132 Uiso 0.616(6) 1 calc PR
O2B O 0.47859(15) 0.8106(8) 0.0731(3) 0.1439(18) Uani 1 1 d .
O3B O 0.42100(15) 0.7237(6) -0.0251(2) 0.1120(12) Uani 1 1 d .
O4B O 0.24245(16) 0.8922(11) 0.0019(3) 0.191(3) Uani 1 1 d .
O5B O 0.21302(15) 0.9861(9) 0.1197(3) 0.170(2) Uani 1 1 d .
O6B O 0.33795(19) 1.0508(7) 0.3785(2) 0.1399(17) Uani 1 1 d .
O7B O 0.4167(2) 0.9556(6) 0.3674(2) 0.1364(16) Uani 1 1 d .
C1B C 0.40333(14) 0.8894(5) 0.1914(2) 0.0541(9) Uani 1 1 d .
C2B C 0.39146(14) 0.8492(5) 0.1033(2) 0.0556(9) Uani 1 1 d .
C3B C 0.34160(15) 0.8595(5) 0.0675(2) 0.0599(10) Uani 1 1 d .
H3B H 0.3347 0.8267 0.0086 0.072 Uiso 1 1 calc R
C4B C 0.30180(13) 0.9185(6) 0.1189(2) 0.0623(10) Uani 1 1 d .
C5B C 0.31063(15) 0.9647(5) 0.2081(2) 0.0621(10) Uani 1 1 d .
C6B C 0.36197(15) 0.9439(5) 0.2421(2) 0.0560(9) Uani 1 1 d .
N4 N 0.51359(13) 0.3346(6) 0.1895(2) 0.0846(12) Uani 1 1 d D
C7 C 0.55189(15) 0.3131(6) 0.2589(2) 0.0661(11) Uani 1 1 d .
C8 C 0.53913(16) 0.2556(6) 0.3415(2) 0.0706(11) Uani 1 1 d .
H8 H 0.5043 0.2296 0.3537 0.085 Uiso 1 1 calc R
C9 C 0.57801(17) 0.2365(5) 0.4062(3) 0.0701(11) Uani 1 1 d .
H9 H 0.5686 0.2022 0.4628 0.084 Uiso 1 1 calc R
C10 C 0.62958(18) 0.2654(6) 0.3913(3) 0.0766(13) Uani 1 1 d .
H10 H 0.6553 0.2510 0.4362 0.092 Uiso 1 1 calc R
C11 C 0.64261(15) 0.3175(6) 0.3060(3) 0.0807(13) Uani 1 1 d .
H11 H 0.6777 0.3358 0.2931 0.097 Uiso 1 1 calc R
C12 C 0.60388(16) 0.3420(6) 0.2410(3) 0.0692(11) Uani 1 1 d .
H12 H 0.6129 0.3784 0.1845 0.083 Uiso 1 1 calc R
C13 C 0.45914(13) 0.3569(6) 0.1901(3) 0.0622(10) Uani 1 1 d .
C14 C 0.43256(16) 0.4196(6) 0.2629(2) 0.0678(10) Uani 1 1 d .
H14 H 0.4511 0.4438 0.3160 0.081 Uiso 1 1 calc R
C15 C 0.37941(18) 0.4459(6) 0.2573(3) 0.0809(12) Uani 1 1 d .
H15 H 0.3619 0.4864 0.3067 0.097 Uiso 1 1 calc R
C16 C 0.35166(17) 0.4130(6) 0.1794(4) 0.0855(14) Uani 1 1 d .
H16 H 0.3153 0.4275 0.1764 0.103 Uiso 1 1 calc R
C17 C 0.37752(17) 0.3589(6) 0.1062(3) 0.0749(12) Uani 1 1 d .
H17 H 0.3585 0.3416 0.0530 0.090 Uiso 1 1 calc R
C18 C 0.43011(15) 0.3300(5) 0.1093(2) 0.0653(10) Uani 1 1 d .
H18 H 0.4471 0.2928 0.0587 0.078 Uiso 1 1 calc R
H4 H 0.5257(14) 0.324(7) 0.1329(14) 0.098 Uiso 1 1 d D

loop_
_atom_site_aniso_label
_atom_site_aniso_U_11
_atom_site_aniso_U_22
_atom_site_aniso_U_33
_atom_site_aniso_U_23
_atom_site_aniso_U_13
_atom_site_aniso_U_12
N1A 0.082(3) 0.084(3) 0.098(3) 0.018(2) 0.039(2) 0.014(2)
N2A 0.069(3) 0.127(4) 0.109(3) 0.006(3) -0.010(3) -0.001(3)
N3A 0.164(5) 0.099(3) 0.073(3) -0.011(2) 0.011(3) -0.020(3)
O1A 0.080(4) 0.093(4) 0.088(4) 0.006(3) -0.032(3) -0.019(3)
O1C 0.087(5) 0.111(7) 0.143(7) -0.014(5) 0.061(5) -0.017(5)
O2A 0.064(2) 0.166(4) 0.203(4) -0.009(3) 0.036(2) -0.002(2)
O3A 0.148(3) 0.150(4) 0.084(2) 0.015(2) 0.059(2) 0.040(3)
O4A 0.107(3) 0.311(8) 0.147(4) -0.040(4) -0.051(3) -0.003(4)
O5A 0.066(2) 0.226(6) 0.188(4) 0.016(4) 0.014(3) 0.029(3)
O6A 0.207(5) 0.178(5) 0.109(3) -0.062(3) 0.066(3) -0.023(4)
O7A 0.207(5) 0.233(6) 0.080(3) -0.012(3) -0.053(3) 0.009(4)
C1A 0.060(2) 0.053(2) 0.070(2) 0.0098(17) -0.0026(19) -0.0082(18)
C2A 0.058(2) 0.052(2) 0.060(2) 0.0117(16) 0.0108(17) -0.0028(17)
C3A 0.072(2) 0.057(2) 0.0482(19) 0.0046(16) 0.0012(17) -0.0045(18)
C4A 0.049(2) 0.069(2) 0.072(2) 0.0078(19) 0.0015(18) -0.0030(18)
C5A 0.072(3) 0.057(2) 0.074(3) 0.0008(19) 0.021(2) -0.003(2)
C6A 0.099(3) 0.054(2) 0.0445(19) -0.0024(16) 0.0042(19) -0.008(2)
N1B 0.082(3) 0.089(3) 0.075(2) 0.0039(19) 0.026(2) 0.007(2)
N2B 0.064(3) 0.146(4) 0.094(3) 0.016(3) -0.009(2) -0.008(3)
N3B 0.140(4) 0.077(3) 0.056(2) -0.0081(18) 0.003(3) -0.019(3)
O1B 0.079(5) 0.076(5) 0.074(5) 0.009(4) -0.021(4) -0.004(4)
O1D 0.062(3) 0.099(4) 0.106(4) -0.014(3) 0.036(2) 0.002(3)
O2B 0.070(2) 0.218(5) 0.146(4) -0.035(3) 0.033(2) 0.003(3)
O3B 0.136(3) 0.133(3) 0.071(2) -0.0130(19) 0.0424(19) 0.014(2)
O4B 0.093(3) 0.348(8) 0.129(4) -0.009(4) -0.045(3) 0.000(4)
O5B 0.068(2) 0.286(7) 0.158(4) 0.010(4) 0.006(2) 0.039(3)
O6B 0.190(4) 0.153(4) 0.081(2) -0.046(2) 0.058(3) -0.036(3)
O7B 0.181(4) 0.149(4) 0.074(2) -0.002(2) -0.053(3) 0.009(3)
C1B 0.055(2) 0.049(2) 0.058(2) 0.0094(16) -0.0026(17) -0.0045(16)
C2B 0.057(2) 0.056(2) 0.055(2) 0.0094(16) 0.0113(16) 0.0011(17)
C3B 0.074(3) 0.061(2) 0.0438(18) 0.0060(16) -0.0020(17) -0.0129(19)
C4B 0.046(2) 0.075(3) 0.066(2) 0.0171(19) -0.0027(17) -0.0078(19)
C5B 0.063(2) 0.057(2) 0.068(2) 0.0025(18) 0.0190(18) -0.0037(19)
C6B 0.075(2) 0.0480(19) 0.0456(19) 0.0043(15) 0.0036(17) -0.0098(18)
N4 0.068(2) 0.129(3) 0.057(2) 0.000(2) 0.0068(17) 0.003(2)
C7 0.061(2) 0.068(2) 0.068(2) -0.0091(19) -0.008(2) 0.011(2)
C8 0.068(2) 0.080(3) 0.065(2) -0.012(2) 0.002(2) 0.004(2)
C9 0.080(3) 0.063(2) 0.067(2) -0.0053(19) -0.004(2) 0.012(2)
C10 0.074(3) 0.066(3) 0.088(3) -0.015(2) -0.020(2) 0.013(2)
C11 0.048(2) 0.055(2) 0.140(4) -0.026(3) 0.012(3) -0.0027(19)
C12 0.074(3) 0.061(3) 0.074(2) -0.0050(19) 0.013(2) 0.002(2)
C13 0.0399(18) 0.071(2) 0.076(2) 0.013(2) -0.0021(17) 0.0003(18)
C14 0.073(3) 0.067(3) 0.064(2) 0.0066(19) 0.005(2) -0.005(2)
C15 0.076(3) 0.062(3) 0.106(3) 0.009(2) 0.027(3) 0.006(2)
C16 0.059(3) 0.060(3) 0.137(4) 0.018(3) -0.003(3) 0.003(2)
C17 0.075(3) 0.063(3) 0.085(3) 0.014(2) -0.019(2) -0.005(2)
C18 0.066(2) 0.063(2) 0.066(2) 0.0111(18) -0.0005(19) 0.001(2)

loop_
_atom_type_symbol
_atom_type_description
_atom_type_scat_dispersion_real
_atom_type_scat_dispersion_imag
_atom_type_scat_source
C C 0.0033 0.0016 'International Tables Vol C Tables 4.2.6.8 and 6.1.1.4'
H H 0.0000 0.0000 'International Tables Vol C Tables 4.2.6.8 and 6.1.1.4'
N N 0.0061 0.0033 'International Tables Vol C Tables 4.2.6.8 and 6.1.1.4'
O O 0.0106 0.0060 'International Tables Vol C Tables 4.2.6.8 and 6.1.1.4'

loop_
_geom_angle_atom_site_label_1
_geom_angle_atom_site_label_2
_geom_angle_atom_site_label_3
_geom_angle
O2A N1A O3A 124.9(4)
O2A N1A C2A 118.0(4)
O3A N1A C2A 117.0(4)
O5A N2A O4A 123.5(5)
O5A N2A C4A 119.0(5)
O4A N2A C4A 117.5(5)
O7A N3A O6A 123.6(5)
O7A N3A C6A 119.6(6)
O6A N3A C6A 116.8(5)
C1A O1A H1A 109.5
C5A O1C H1C 109.5
O1A C1A C2A 121.4(4)
O1A C1A C6A 122.9(4)
C2A C1A C6A 115.7(3)
C3A C2A C1A 122.5(3)
C3A C2A N1A 117.6(3)
C1A C2A N1A 119.9(3)
C4A C3A C2A 119.0(3)
C4A C3A H3A 120.5
C2A C3A H3A 120.5
C3A C4A C5A 122.1(3)
C3A C4A N2A 118.0(4)
C5A C4A N2A 120.0(4)
O1C C5A C4A 123.1(5)
O1C C5A C6A 120.0(5)
C4A C5A C6A 116.8(4)
C5A C6A C1A 124.0(3)
C5A C6A N3A 116.9(4)
C1A C6A N3A 119.1(4)
O2B N1B O3B 123.8(4)
O2B N1B C2B 119.5(4)
O3B N1B C2B 116.7(4)
O5B N2B O4B 121.1(5)
O5B N2B C4B 121.3(5)
O4B N2B C4B 117.5(5)
O7B N3B O6B 123.2(4)
O7B N3B C6B 119.4(5)
O6B N3B C6B 117.4(5)
C1B O1B H1B 109.5
C5B O1D H1D 109.5
O1B C1B C6B 119.3(4)
O1B C1B C2B 123.9(5)
C6B C1B C2B 116.8(3)
C3B C2B C1B 122.4(3)
C3B C2B N1B 118.8(3)
C1B C2B N1B 118.8(3)
C2B C3B C4B 119.3(3)
C2B C3B H3B 120.3
C4B C3B H3B 120.3
C3B C4B C5B 121.8(3)
C3B C4B N2B 118.7(4)
C5B C4B N2B 119.6(4)
O1D C5B C6B 119.7(4)
O1D C5B C4B 123.9(4)
C6B C5B C4B 116.4(3)
C1B C6B C5B 123.2(3)
C1B C6B N3B 117.8(4)
C5B C6B N3B 119.0(4)
C13 N4 C7 131.5(3)
C13 N4 H4 113(2)
C7 N4 H4 116(3)
C8 C7 C12 119.3(4)
C8 C7 N4 122.0(4)
C12 C7 N4 118.6(4)
C7 C8 C9 119.5(4)
C7 C8 H8 120.3
C9 C8 H8 120.3
C10 C9 C8 122.8(4)
C10 C9 H9 118.6
C8 C9 H9 118.6
C9 C10 C11 117.5(4)
C9 C10 H10 121.3
C11 C10 H10 121.3
C12 C11 C10 120.3(4)
C12 C11 H11 119.8
C10 C11 H11 119.8
C11 C12 C7 120.5(4)
C11 C12 H12 119.7
C7 C12 H12 119.7
C14 C13 N4 123.9(3)
C14 C13 C18 118.3(3)
N4 C13 C18 117.5(4)
C15 C14 C13 120.5(4)
C15 C14 H14 119.8
C13 C14 H14 119.8
C14 C15 C16 120.4(4)
C14 C15 H15 119.8
C16 C15 H15 119.8
C17 C16 C15 119.8(4)
C17 C16 H16 120.1
C15 C16 H16 120.1
C18 C17 C16 121.5(4)
C18 C17 H17 119.2
C16 C17 H17 119.2
C17 C18 C13 119.3(4)
C17 C18 H18 120.3
C13 C18 H18 120.3

loop_
_geom_bond_atom_site_label_1
_geom_bond_atom_site_label_2
_geom_bond_distance
N1A O2A 1.204(5)
N1A O3A 1.221(5)
N1A C2A 1.473(5)
N2A O5A 1.201(6)
N2A O4A 1.214(6)
N2A C4A 1.466(5)
N3A O7A 1.171(6)
N3A O6A 1.222(6)
N3A C6A 1.487(5)
O1A C1A 1.325(5)
O1A H1A 0.8200
O1C C5A 1.324(8)
O1C H1C 0.8200
C1A C2A 1.382(5)
C1A C6A 1.392(5)
C2A C3A 1.371(5)
C3A C4A 1.366(5)
C3A H3A 0.9300
C4A C5A 1.376(5)
C5A C6A 1.378(5)
N1B O2B 1.195(4)
N1B O3B 1.222(4)
N1B C2B 1.459(5)
N2B O5B 1.173(5)
N2B O4B 1.201(6)
N2B C4B 1.468(5)
N3B O7B 1.195(5)
N3B O6B 1.217(5)
N3B C6B 1.472(5)
O1B C1B 1.267(7)
O1B H1B 0.8200
O1D C5B 1.322(5)
O1D H1D 0.8200
C1B C6B 1.380(5)
C1B C2B 1.383(5)
C2B C3B 1.360(5)
C3B C4B 1.365(5)
C3B H3B 0.9300
C4B C5B 1.396(5)
C5B C6B 1.391(5)
N4 C13 1.393(5)
N4 C7 1.411(5)
N4 H4 0.925(15)
C7 C8 1.364(5)
C7 C12 1.375(5)
C8 C9 1.369(5)
C8 H8 0.9300
C9 C10 1.355(6)
C9 H9 0.9300
C10 C11 1.393(6)
C10 H10 0.9300
C11 C12 1.374(5)
C11 H11 0.9300
C12 H12 0.9300
C13 C14 1.387(5)
C13 C18 1.415(5)
C14 C15 1.363(5)
C14 H14 0.9300
C15 C16 1.368(6)
C15 H15 0.9300
C16 C17 1.364(6)
C16 H16 0.9300
C17 C18 1.351(5)
C17 H17 0.9300
C18 H18 0.9300

loop_
_geom_torsion_atom_site_label_1
_geom_torsion_atom_site_label_2
_geom_torsion_atom_site_label_3
_geom_torsion_atom_site_label_4
_geom_torsion
O1A C1A C2A C3A -179.1(4)
C6A C1A C2A C3A 0.7(5)
O1A C1A C2A N1A 3.1(6)
C6A C1A C2A N1A -177.1(3)
O2A N1A C2A C3A -170.1(4)
O3A N1A C2A C3A 12.3(5)
O2A N1A C2A C1A 7.8(6)
O3A N1A C2A C1A -169.7(4)
C1A C2A C3A C4A -1.6(5)
N1A C2A C3A C4A 176.3(3)
C2A C3A C4A C5A 1.2(6)
C2A C3A C4A N2A -179.6(3)
O5A N2A C4A C3A 177.7(5)
O4A N2A C4A C3A -0.2(7)
O5A N2A C4A C5A -3.0(7)
O4A N2A C4A C5A 179.0(5)
C3A C4A C5A O1C -174.5(6)
N2A C4A C5A O1C 6.2(7)
C3A C4A C5A C6A 0.0(6)
N2A C4A C5A C6A -179.2(4)
O1C C5A C6A C1A 173.8(5)
C4A C5A C6A C1A -1.0(6)
O1C C5A C6A N3A -7.2(7)
C4A C5A C6A N3A 178.0(4)
O1A C1A C6A C5A -179.6(4)
C2A C1A C6A C5A 0.7(6)
O1A C1A C6A N3A 1.4(6)
C2A C1A C6A N3A -178.3(3)
O7A N3A C6A C5A -170.1(5)
O6A N3A C6A C5A 10.9(7)
O7A N3A C6A C1A 8.9(7)
O6A N3A C6A C1A -170.1(5)
O1B C1B C2B C3B -179.6(5)
C6B C1B C2B C3B -0.8(5)
O1B C1B C2B N1B 1.1(6)
C6B C1B C2B N1B 179.8(3)
O2B N1B C2B C3B 168.2(4)
O3B N1B C2B C3B -12.4(5)
O2B N1B C2B C1B -12.4(6)
O3B N1B C2B C1B 166.9(4)
C1B C2B C3B C4B 2.5(5)
N1B C2B C3B C4B -178.2(3)
C2B C3B C4B C5B -1.5(6)
C2B C3B C4B N2B 177.2(4)
O5B N2B C4B C3B 179.4(6)
O4B N2B C4B C3B 2.9(7)
O5B N2B C4B C5B -1.9(8)
O4B N2B C4B C5B -178.4(5)
C3B C4B C5B O1D 177.4(4)
N2B C4B C5B O1D -1.3(6)
C3B C4B C5B C6B -1.2(5)
N2B C4B C5B C6B -179.8(3)
O1B C1B C6B C5B 176.8(5)
C2B C1B C6B C5B -2.0(5)
O1B C1B C6B N3B -2.1(6)
C2B C1B C6B N3B 179.1(3)
O1D C5B C6B C1B -175.7(4)
C4B C5B C6B C1B 3.0(5)
O1D C5B C6B N3B 3.2(5)
C4B C5B C6B N3B -178.2(3)
O7B N3B C6B C1B -5.8(6)
O6B N3B C6B C1B 172.9(4)
O7B N3B C6B C5B 175.3(4)
O6B N3B C6B C5B -6.1(6)
C13 N4 C7 C8 19.6(7)
C13 N4 C7 C12 -163.7(4)
C12 C7 C8 C9 3.1(6)
N4 C7 C8 C9 179.7(4)
C7 C8 C9 C10 -2.6(6)
C8 C9 C10 C11 0.3(6)
C9 C10 C11 C12 1.4(6)
C10 C11 C12 C7 -0.8(6)
C8 C7 C12 C11 -1.5(6)
N4 C7 C12 C11 -178.2(4)
C7 N4 C13 C14 20.4(7)
C7 N4 C13 C18 -165.4(4)
N4 C13 C14 C15 177.1(4)
C18 C13 C14 C15 3.0(6)
C13 C14 C15 C16 -0.8(6)
C14 C15 C16 C17 -1.9(6)
C15 C16 C17 C18 2.4(6)
C16 C17 C18 C13 -0.2(6)
C14 C13 C18 C17 -2.5(6)
N4 C13 C18 C17 -177.0(4)
